data_1567127
loop_
_publ_author_name
'Jir\'at, Jan'
'Babor, Martin'
'Ridvan, Lud\<ek'
'Sko\<repov\'a, Eli\<ska'
'Du\<sek, Michal'
'\<So\'o\<s, Miroslav'

_publ_section_title
;
 Structure--property relations of a unique and systematic dataset of 19
 isostructural multicomponent apremilast forms
;
_journal_coeditor_code ED5027
_journal_issue 4
_journal_name_full IUCrJ
_journal_page_first
;
;
_journal_paper_doi 10.1107/S2052252522005577
_journal_volume 9
_journal_year 2022
_chemical_absolute_configuration ad
_chemical_formula_moiety '2(C22 H24 N2 O7 S), C6 H5 N O2'
_chemical_formula_sum 'C50 H53 N5 O16 S2'
_chemical_formula_weight 1044.09
_space_group_IT_number 92
_space_group_name_Hall 'P 4abw 2nw'
_space_group_name_H-M_alt 'P 41 21 2'
_symmetry_cell_setting tetragonal
_symmetry_space_group_name_H-M 'P 41 21 2'
_atom_sites_solution_hydrogens difmap
_atom_sites_solution_primary direct
_cell_angle_alpha 90
_cell_angle_beta 90
_cell_angle_gamma 90
_cell_formula_units_Z 4
_cell_length_a 12.92680(10)
_cell_length_b 12.92680(10)
_cell_length_c 29.3204(2)
_cell_measurement_reflns_used 42937
_cell_measurement_temperature 120
_cell_measurement_theta_max 67
_cell_measurement_theta_min 5
_cell_volume 4899.50(6)
_computing_cell_refinement 'CrysAlisPro, (Agilent, 2011)'
_computing_data_collection 'SuperNova, (Oxford Diffraction, 2010)'
_computing_data_reduction 'CrysAlisPro, (Agilent, 2011)'
_computing_molecular_graphics 'CAMERON (Watkin et al., 1996)'
_computing_publication_material 'CRYSTALS (Betteridge et al., 2003)'
_computing_structure_refinement 'CRYSTALS (Betteridge et al., 2003)'
_computing_structure_solution 'SIR92 (Altomare et al., 1994)'
_diffrn_ambient_temperature 120
_diffrn_measured_fraction_theta_full 0.999
_diffrn_measured_fraction_theta_max 0.999
_diffrn_measurement_device Area
_diffrn_measurement_device_type 'Oxford Diffraction SuperNova'
_diffrn_measurement_method \w
_diffrn_radiation_monochromator graphite
_diffrn_radiation_type 'Cu K\a'
_diffrn_radiation_wavelength 1.54184
_diffrn_reflns_av_R_equivalents 0.060
_diffrn_reflns_limit_h_max 15
_diffrn_reflns_limit_h_min -15
_diffrn_reflns_limit_k_max 15
_diffrn_reflns_limit_k_min -15
_diffrn_reflns_limit_l_max 34
_diffrn_reflns_limit_l_min -35
_diffrn_reflns_number 83935
_diffrn_reflns_theta_full 67.452
_diffrn_reflns_theta_max 67.452
_diffrn_reflns_theta_min 3.737
_diffrn_standards_number 0
_exptl_absorpt_coefficient_mu 1.649
_exptl_absorpt_correction_T_max 0.71
_exptl_absorpt_correction_T_min 0.44
_exptl_absorpt_correction_type multi-scan
_exptl_absorpt_process_details 'CrysAlisPro, (Agilent, 2011)'
_exptl_crystal_colour colorless
_exptl_crystal_density_diffrn 1.415
_exptl_crystal_density_method 'not measured'
_exptl_crystal_description block
_exptl_crystal_F_000 2192
_exptl_crystal_size_max 0.294
_exptl_crystal_size_mid 0.284
_exptl_crystal_size_min 0.210
_refine_diff_density_max 0.29
_refine_diff_density_min -0.31
_refine_ls_abs_structure_details 'Flack (1983), 1809 Friedel-pairs'
_refine_ls_abs_structure_Flack -0.003(19)
_refine_ls_extinction_method None
_refine_ls_goodness_of_fit_ref 0.9999
_refine_ls_hydrogen_treatment constr
_refine_ls_matrix_type full
_refine_ls_number_parameters 353
_refine_ls_number_reflns 4406
_refine_ls_number_restraints 20
_refine_ls_R_factor_all 0.0374
_refine_ls_R_factor_gt 0.0362
_refine_ls_shift/su_max 0.0027193
_refine_ls_shift/su_mean 0.0001323
_refine_ls_structure_factor_coef Fsqd
_refine_ls_weighting_details
;
 Method= Modified Sheldrick 
 w=1/[\s^2^(F^2^) + ( 0.04P)^2^ + 4.32P] 
 ,where P=(max(Fo^2^,0) + 2Fc^2^)/3 
;
_refine_ls_weighting_scheme calc
_refine_ls_wR_factor_all 0.0932
_refine_ls_wR_factor_gt 0.0922
_refine_ls_wR_factor_ref 0.0932
_reflns_limit_h_max 10
_reflns_limit_h_min -10
_reflns_limit_k_max 15
_reflns_limit_k_min 0
_reflns_limit_l_max 35
_reflns_limit_l_min 0
_reflns_number_gt 4270
_reflns_number_total 4406
_reflns_threshold_expression I>2.0\s(I)
_oxford_diffrn_Wilson_B_factor 2.13
_oxford_diffrn_Wilson_scale 0.10
_oxford_refine_ls_r_factor_ref 0.0374
_oxford_refine_ls_scale 3.16(3)
_oxford_reflns_number_all 4406
_oxford_reflns_threshold_expression_ref I>-3.0\s(I)
_cod_data_source_file ed5027.cif
_cod_data_source_block apremilastniacin
_cod_original_cell_volume 4899.50(8)
_cod_original_sg_symbol_H-M 'P 41 21 2 '
_cod_database_code 1567127

loop_
_symmetry_equiv_pos_as_xyz
x,y,z
-y+1/2,x+1/2,z+1/4
-x,-y,z+1/2
y+1/2,-x+1/2,z+3/4
-x+1/2,y+1/2,-z+1/4
y,x,-z
x+1/2,-y+1/2,-z+3/4
-y,-x,-z+1/2

loop_
_atom_site_label
_atom_site_type_symbol
_atom_site_fract_x
_atom_site_fract_y
_atom_site_fract_z
_atom_site_U_iso_or_equiv
_atom_site_occupancy
_atom_site_adp_type
_atom_site_refinement_flags_posn
_atom_site_refinement_flags_adp
_atom_site_refinement_flags_occupancy
_atom_site_disorder_assembly
_atom_site_disorder_group
_atom_site_attached_hydrogens
S1 S 0.59601(5) 0.83687(4) 0.464702(19) 0.0259 1.0000 Uani . . . . . .
O2 O 0.55379(14) 0.92432(13) 0.44083(6) 0.0355 1.0000 Uani . . . . . .
O3 O 0.68880(13) 0.79027(14) 0.44653(6) 0.0325 1.0000 Uani . . . . . .
C4 C 0.6193(2) 0.8715(2) 0.52176(9) 0.0418 1.0000 Uani . . . . . .
C5 C 0.49931(18) 0.73988(18) 0.47024(7) 0.0247 1.0000 Uani . . . . . .
C6 C 0.45581(18) 0.70322(18) 0.42456(7) 0.0241 1.0000 Uani . . . . . .
N7 N 0.53685(15) 0.65596(14) 0.39608(6) 0.0224 1.0000 Uani . . . . . .
C8 C 0.56631(17) 0.69460(17) 0.35336(7) 0.0217 1.0000 Uani . . . . . .
C9 C 0.65621(18) 0.63246(17) 0.33854(8) 0.0227 1.0000 Uani . . . . . .
C10 C 0.67799(19) 0.55998(18) 0.37203(7) 0.0257 1.0000 Uani . . . . . .
C11 C 0.60169(19) 0.57523(18) 0.40940(8) 0.0251 1.0000 Uani . . . . . .
O12 O 0.52327(13) 0.76583(12) 0.33374(5) 0.0268 1.0000 Uani . . . . . .
O13 O 0.59388(14) 0.52813(13) 0.44514(5) 0.0305 1.0000 Uani . . . . . .
C14 C 0.71201(18) 0.63665(18) 0.29790(8) 0.0259 1.0000 Uani . . . . . .
C15 C 0.7932(2) 0.5662(2) 0.29372(9) 0.0322 1.0000 Uani . . . . . .
C16 C 0.8147(2) 0.4949(2) 0.32790(10) 0.0383 1.0000 Uani . . . . . .
C17 C 0.7568(2) 0.4896(2) 0.36776(9) 0.0331 1.0000 Uani . . . . . .
N18 N 0.68222(15) 0.70935(15) 0.26508(6) 0.0267 1.0000 Uani . . . . . .
C19 C 0.72369(19) 0.72518(19) 0.22266(8) 0.0282 1.0000 Uani . . . . . .
C20 C 0.6620(2) 0.7992(2) 0.19363(8) 0.0363 1.0000 Uani . . . . . .
O21 O 0.80150(14) 0.68275(14) 0.20918(6) 0.0344 1.0000 Uani . . . . . .
C22 C 0.36378(18) 0.63129(18) 0.43143(8) 0.0248 1.0000 Uani . . . . . .
C23 C 0.34839(18) 0.57601(19) 0.47199(8) 0.0282 1.0000 Uani . . . . . .
C24 C 0.26238(19) 0.5122(2) 0.47731(9) 0.0325 1.0000 Uani . . . . . .
C25 C 0.19014(19) 0.50399(19) 0.44169(10) 0.0326 1.0000 Uani . . . . . .
C26 C 0.20607(19) 0.55836(19) 0.40163(9) 0.0306 1.0000 Uani . . . . . .
C27 C 0.29219(19) 0.62181(18) 0.39673(8) 0.0274 1.0000 Uani . . . . . .
O28 O 0.24210(14) 0.45491(16) 0.51564(7) 0.0452 1.0000 Uani . . . . . .
C29 C 0.3187(2) 0.4577(3) 0.55131(10) 0.0453 1.0000 Uani . . . . . .
C30 C 0.2882(2) 0.3786(3) 0.58691(13) 0.0686 1.0000 Uani . . . . . .
O31 O 0.10716(14) 0.44038(15) 0.44999(7) 0.0427 1.0000 Uani . . . . . .
C32 C 0.0356(2) 0.4294(3) 0.41309(10) 0.0480 1.0000 Uani . . . . . .
O40 O 0.5639(6) 0.3097(5) 0.3341(2) 0.0953 0.5000 Uani . . . . . .
O41 O 0.6329(5) 0.2656(5) 0.2657(2) 0.0894 0.5000 Uani . . . . . .
C42 C 0.5804(6) 0.3287(6) 0.2936(3) 0.0665 0.5000 Uani . . . . . .
C43 C 0.5451(2) 0.4269(2) 0.27201(13) 0.0722 1.0000 Uani D U . . . .
C44 C 0.4688(2) 0.4788(2) 0.29429(11) 0.0687 1.0000 Uani D . . . . .
C45 C 0.4153(5) 0.5564(4) 0.2718(3) 0.0707 0.5000 Uani D U . . . .
N46 N 0.4140(5) 0.5576(5) 0.2719(3) 0.1162 0.5000 Uani D U . . . .
H41 H 0.4435 0.7692 0.4880 0.0289 1.0000 Uiso R . . . . .
H42 H 0.5289 0.6817 0.4869 0.0289 1.0000 Uiso R . . . . .
H51 H 0.4332 0.7642 0.4081 0.0284 1.0000 Uiso R . . . . .
H171 H 0.7031 0.8208 0.1683 0.0553 1.0000 Uiso R . . . . .
H172 H 0.6032 0.7648 0.1823 0.0550 1.0000 Uiso R . . . . .
H173 H 0.6393 0.8599 0.2109 0.0548 1.0000 Uiso R . . . . .
H181 H 0.8348 0.5654 0.2682 0.0392 1.0000 Uiso R . . . . .
H191 H 0.8714 0.4505 0.3244 0.0459 1.0000 Uiso R . . . . .
H201 H 0.7707 0.4411 0.3900 0.0402 1.0000 Uiso R . . . . .
H221 H 0.3951 0.5848 0.4960 0.0336 1.0000 Uiso R . . . . .
H251 H 0.3253 0.5300 0.5627 0.0544 1.0000 Uiso R . . . . .
H252 H 0.3835 0.4367 0.5380 0.0545 1.0000 Uiso R . . . . .
H261 H 0.2240 0.3971 0.5994 0.0999 1.0000 Uiso R . . . . .
H262 H 0.3389 0.3777 0.6106 0.1006 1.0000 Uiso R . . . . .
H263 H 0.2853 0.3128 0.5723 0.1002 1.0000 Uiso R . . . . .
H291 H 0.0688 0.4002 0.3869 0.0732 1.0000 Uiso R . . . . .
H292 H 0.0025 0.4975 0.4059 0.0735 1.0000 Uiso R . . . . .
H293 H -0.0163 0.3813 0.4236 0.0724 1.0000 Uiso R . . . . .
H301 H 0.1584 0.5553 0.3784 0.0355 1.0000 Uiso R . . . . .
H311 H 0.3021 0.6596 0.3700 0.0326 1.0000 Uiso R . . . . .
H321 H 0.6468 0.8115 0.5380 0.0624 1.0000 Uiso R . . . . .
H322 H 0.6680 0.9271 0.5210 0.0624 1.0000 Uiso R . . . . .
H323 H 0.5561 0.8944 0.5352 0.0629 1.0000 Uiso R . . . . .
H431 H 0.5793 0.3692 0.2873 0.0871 0.5000 Uiso R . . . . .
H441 H 0.4522 0.4626 0.3250 0.0828 1.0000 Uiso R . . . . .
H451 H 0.3590 0.5905 0.2863 0.0806 0.5000 Uiso R . . . . .
H411 H 0.6519 0.2059 0.2827 0.1029 0.5000 Uiso R . . . . .
H182 H 0.6263 0.7533 0.2732 0.0322 1.0000 Uiso R . . . . .

loop_
_atom_site_aniso_label
_atom_site_aniso_U_11
_atom_site_aniso_U_22
_atom_site_aniso_U_33
_atom_site_aniso_U_23
_atom_site_aniso_U_13
_atom_site_aniso_U_12
S1 0.0292(3) 0.0257(3) 0.0227(2) -0.0030(2) 0.0011(2) -0.0070(2)
O2 0.0390(10) 0.0263(9) 0.0413(10) 0.0025(8) 0.0027(8) -0.0058(8)
O3 0.0281(9) 0.0383(10) 0.0312(9) -0.0007(8) 0.0039(7) -0.0046(8)
C4 0.0451(16) 0.0495(17) 0.0310(13) -0.0150(12) -0.0013(12) -0.0084(13)
C5 0.0275(12) 0.0268(12) 0.0198(10) -0.0016(9) 0.0006(9) -0.0060(9)
C6 0.0289(12) 0.0231(11) 0.0202(10) 0.0029(9) -0.0032(9) -0.0009(10)
N7 0.0285(10) 0.0209(9) 0.0177(8) 0.0015(7) -0.0043(7) 0.0001(8)
C8 0.0255(12) 0.0215(11) 0.0182(10) -0.0007(8) -0.0050(9) -0.0042(9)
C9 0.0250(11) 0.0199(11) 0.0231(10) 0.0010(9) -0.0068(9) -0.0025(9)
C10 0.0291(12) 0.0245(11) 0.0235(10) 0.0036(9) -0.0074(9) -0.0035(9)
C11 0.0308(12) 0.0229(11) 0.0218(11) 0.0012(9) -0.0074(9) -0.0014(10)
O12 0.0307(9) 0.0264(9) 0.0234(7) 0.0063(7) -0.0026(7) 0.0049(7)
O13 0.0416(10) 0.0278(9) 0.0222(8) 0.0069(7) -0.0048(7) -0.0004(8)
C14 0.0265(12) 0.0257(12) 0.0255(12) 0.0034(9) -0.0040(9) -0.0025(9)
C15 0.0295(13) 0.0325(13) 0.0347(13) 0.0076(10) 0.0032(10) 0.0032(10)
C16 0.0325(14) 0.0358(15) 0.0467(15) 0.0120(12) 0.0022(12) 0.0116(12)
C17 0.0357(14) 0.0299(13) 0.0336(13) 0.0111(11) -0.0050(11) 0.0049(11)
N18 0.0261(10) 0.0293(11) 0.0246(10) 0.0070(8) -0.0004(8) 0.0053(9)
C19 0.0310(13) 0.0296(12) 0.0240(11) 0.0022(10) -0.0023(10) -0.0026(10)
C20 0.0386(15) 0.0447(16) 0.0255(12) 0.0107(11) 0.0015(11) 0.0050(13)
O21 0.0342(10) 0.0415(10) 0.0275(9) 0.0027(7) 0.0049(7) 0.0072(8)
C22 0.0269(12) 0.0225(11) 0.0250(11) 0.0004(9) -0.0035(9) 0.0018(10)
C23 0.0260(12) 0.0286(12) 0.0301(12) 0.0079(10) -0.0097(10) -0.0044(10)
C24 0.0280(13) 0.0274(13) 0.0420(14) 0.0103(10) -0.0054(11) -0.0034(10)
C25 0.0234(12) 0.0250(12) 0.0493(15) 0.0013(11) -0.0070(11) -0.0019(10)
C26 0.0283(13) 0.0290(13) 0.0344(13) -0.0046(10) -0.0096(10) 0.0023(10)
C27 0.0295(13) 0.0267(12) 0.0261(12) -0.0003(9) -0.0042(10) 0.0040(10)
O28 0.0279(10) 0.0492(12) 0.0585(12) 0.0310(10) -0.0115(9) -0.0108(9)
C29 0.0244(13) 0.0617(19) 0.0499(16) 0.0328(15) -0.0048(12) -0.0032(13)
C30 0.0332(17) 0.099(3) 0.073(2) 0.057(2) -0.0027(16) -0.0049(17)
O31 0.0281(10) 0.0394(11) 0.0607(12) 0.0078(9) -0.0133(9) -0.0113(8)
C32 0.0269(14) 0.068(2) 0.0488(16) -0.0243(15) 0.0055(12) -0.0167(14)
O40 0.123(6) 0.077(4) 0.085(4) -0.001(3) -0.012(4) 0.000(4)
O41 0.108(5) 0.076(4) 0.085(4) -0.009(3) -0.029(4) 0.033(3)
C42 0.079(5) 0.057(4) 0.064(5) -0.014(4) -0.014(4) -0.005(4)
C43 0.063(2) 0.070(2) 0.083(2) -0.018(2) -0.010(2) 0.0100(19)
C44 0.054(2) 0.074(3) 0.078(3) -0.012(2) -0.0023(19) -0.0051(19)
C45 0.054(3) 0.070(4) 0.088(4) -0.030(3) -0.017(3) 0.006(3)
N46 0.105(6) 0.120(6) 0.124(6) -0.023(6) 0.000(6) 0.017(6)

loop_
_atom_type_symbol
_atom_type_scat_dispersion_real
_atom_type_scat_dispersion_imag
_atom_type_scat_Cromer_Mann_a1
_atom_type_scat_Cromer_Mann_b1
_atom_type_scat_Cromer_Mann_a2
_atom_type_scat_Cromer_Mann_b2
_atom_type_scat_Cromer_Mann_a3
_atom_type_scat_Cromer_Mann_b3
_atom_type_scat_Cromer_Mann_a4
_atom_type_scat_Cromer_Mann_b4
_atom_type_scat_Cromer_Mann_c
_atom_type_scat_source
C 0.0181 0.0091 2.3100 20.8439 1.0200 10.2075 1.5886 0.5687 0.8650 51.6512 0.2156 'International Tables Vol C 4.2.6.8 and 6.1.1.4'
H 0.0000 0.0000 0.4930 10.5109 0.3229 26.1257 0.1402 3.1424 0.0408 57.7998 0.0030 'International Tables Vol C 4.2.6.8 and 6.1.1.4'
N 0.0311 0.0180 12.2126 0.0057 3.1322 9.8933 2.0125 28.9975 1.1663 0.5826 -11.5290 'International Tables Vol C 4.2.6.8 and 6.1.1.4'
O 0.0492 0.0322 3.0485 13.2771 2.2868 5.7011 1.5463 0.3239 0.8670 32.9089 0.2508 'International Tables Vol C 4.2.6.8 and 6.1.1.4'
S 0.3331 0.5567 6.9053 1.4679 5.2034 22.2151 1.4379 0.2536 1.5863 56.1720 0.8669 'International Tables Vol C 4.2.6.8 and 6.1.1.4'

loop_
_geom_angle_atom_site_label_1
_geom_angle_site_symmetry_1
_geom_angle_atom_site_label_2
_geom_angle_site_symmetry_2
_geom_angle_atom_site_label_3
_geom_angle_site_symmetry_3
_geom_angle
_geom_angle_publ_flag
O2 . S1 . O3 . 117.63(11) yes
O2 . S1 . C4 . 109.18(13) yes
O3 . S1 . C4 . 108.36(13) yes
O2 . S1 . C5 . 109.40(11) yes
O3 . S1 . C5 . 108.88(11) yes
C4 . S1 . C5 . 102.30(12) yes
S1 . C4 . H321 . 108.9 no
S1 . C4 . H322 . 106.4 no
H321 . C4 . H322 . 111.7 no
S1 . C4 . H323 . 109.0 no
H321 . C4 . H323 . 110.9 no
H322 . C4 . H323 . 109.8 no
S1 . C5 . C6 . 113.42(15) yes
S1 . C5 . H41 . 107.3 no
C6 . C5 . H41 . 108.6 no
S1 . C5 . H42 . 108.3 no
C6 . C5 . H42 . 110.1 no
H41 . C5 . H42 . 109.0 no
C5 . C6 . N7 . 111.34(19) yes
C5 . C6 . C22 . 111.15(18) yes
N7 . C6 . C22 . 112.18(18) yes
C5 . C6 . H51 . 107.2 no
N7 . C6 . H51 . 105.7 no
C22 . C6 . H51 . 109.0 no
C6 . N7 . C8 . 123.53(18) yes
C6 . N7 . C11 . 125.42(18) yes
C8 . N7 . C11 . 110.71(19) yes
N7 . C8 . C9 . 106.43(19) yes
N7 . C8 . O12 . 124.5(2) yes
C9 . C8 . O12 . 129.1(2) yes
C8 . C9 . C10 . 108.6(2) yes
C8 . C9 . C14 . 129.6(2) yes
C10 . C9 . C14 . 121.8(2) yes
C9 . C10 . C11 . 107.3(2) yes
C9 . C10 . C17 . 122.3(2) yes
C11 . C10 . C17 . 130.4(2) yes
C10 . C11 . N7 . 106.96(18) yes
C10 . C11 . O13 . 128.6(2) yes
N7 . C11 . O13 . 124.5(2) yes
C9 . C14 . C15 . 116.1(2) yes
C9 . C14 . N18 . 118.1(2) yes
C15 . C14 . N18 . 125.8(2) yes
C14 . C15 . C16 . 121.3(2) yes
C14 . C15 . H181 . 121.2 no
C16 . C15 . H181 . 117.5 no
C15 . C16 . C17 . 122.1(2) yes
C15 . C16 . H191 . 119.0 no
C17 . C16 . H191 . 118.9 no
C16 . C17 . C10 . 116.4(2) yes
C16 . C17 . H201 . 121.5 no
C10 . C17 . H201 . 122.1 no
C14 . N18 . C19 . 128.1(2) yes
C14 . N18 . H182 . 116.0 no
C19 . N18 . H182 . 115.9 no
N18 . C19 . C20 . 113.6(2) yes
N18 . C19 . O21 . 123.6(2) yes
C20 . C19 . O21 . 122.8(2) yes
C19 . C20 . H171 . 109.3 no
C19 . C20 . H172 . 109.0 no
H171 . C20 . H172 . 108.1 no
C19 . C20 . H173 . 112.0 no
H171 . C20 . H173 . 109.6 no
H172 . C20 . H173 . 108.7 no
C6 . C22 . C23 . 122.3(2) yes
C6 . C22 . C27 . 118.7(2) yes
C23 . C22 . C27 . 119.0(2) yes
C22 . C23 . C24 . 120.7(2) yes
C22 . C23 . H221 . 119.1 no
C24 . C23 . H221 . 120.2 no
C23 . C24 . C25 . 119.5(2) yes
C23 . C24 . O28 . 124.3(2) yes
C25 . C24 . O28 . 116.2(2) yes
C24 . C25 . C26 . 119.6(2) yes
C24 . C25 . O31 . 115.6(2) yes
C26 . C25 . O31 . 124.8(2) yes
C25 . C26 . C27 . 120.4(2) yes
C25 . C26 . H301 . 120.4 no
C27 . C26 . H301 . 119.1 no
C26 . C27 . C22 . 120.8(2) yes
C26 . C27 . H311 . 120.4 no
C22 . C27 . H311 . 118.7 no
C24 . O28 . C29 . 116.75(19) yes
O28 . C29 . C30 . 107.8(2) yes
O28 . C29 . H251 . 109.0 no
C30 . C29 . H251 . 115.1 no
O28 . C29 . H252 . 107.2 no
C30 . C29 . H252 . 108.4 no
H251 . C29 . H252 . 109.0 no
C29 . C30 . H261 . 109.1 no
C29 . C30 . H262 . 109.4 no
H261 . C30 . H262 . 109.1 no
C29 . C30 . H263 . 107.6 no
H261 . C30 . H263 . 111.5 no
H262 . C30 . H263 . 110.1 no
C25 . O31 . C32 . 115.5(2) yes
O31 . C32 . H291 . 110.8 no
O31 . C32 . H292 . 110.3 no
H291 . C32 . H292 . 111.7 no
O31 . C32 . H293 . 105.8 no
H291 . C32 . H293 . 108.4 no
H292 . C32 . H293 . 109.7 no
C42 . O41 . H411 . 107.8 no
O41 . C42 . O40 . 123.8(8) yes
O41 . C42 . C43 . 114.5(6) yes
O40 . C42 . C43 . 121.8(7) yes
O41 . C42 . H431 . 112.5 no
O40 . C42 . H431 . 120.4 no
C43 . C42 . H431 . 17.8 no
C42 . C43 . C43 8_665 122.5(4) yes
C42 . C43 . C44 . 116.0(4) yes
C43 8_665 C43 . C44 . 120.5(2) yes
C42 . C43 . H431 . 10.0 no
C43 8_665 C43 . H431 . 120.5 no
C44 . C43 . H431 . 119.0 no
C43 . C44 . C45 . 119.4(4) yes
C43 . C44 . N46 . 120.0(4) yes
C45 . C44 . N46 . 0.5(7) yes
C43 . C44 . H441 . 120.7 no
C45 . C44 . H441 . 119.8 no
N46 . C44 . H441 . 119.3 no
C44 . C45 . N46 8_665 121.0(9) yes
C44 . C45 . C45 8_665 120.0(4) yes
N46 8_665 C45 . C45 8_665 0.9(6) yes
C44 . C45 . H451 . 120.4 no
N46 8_665 C45 . H451 . 118.6 no
C45 8_665 C45 . H451 . 119.6 no
C44 . N46 . N46 8_665 119.5(4) yes
C44 . N46 . C45 8_665 118.5(9) yes
N46 8_665 N46 . C45 8_665 0.9(6) yes
C44 . N46 . H451 . 120.4 no
N46 8_665 N46 . H451 . 120.1 no
C45 8_665 N46 . H451 . 121.1 no
C43 . H431 . C42 . 152.2 no
C45 . H451 . N46 . 0.6 no

loop_
_geom_bond_atom_site_label_1
_geom_bond_site_symmetry_1
_geom_bond_atom_site_label_2
_geom_bond_site_symmetry_2
_geom_bond_distance
_geom_bond_publ_flag
S1 . O2 . 1.4373(19) yes
S1 . O3 . 1.4441(18) yes
S1 . C4 . 1.758(3) yes
S1 . C5 . 1.778(2) yes
C4 . H321 . 0.977 no
C4 . H322 . 0.955 no
C4 . H323 . 0.955 no
C5 . C6 . 1.528(3) yes
C5 . H41 . 0.967 no
C5 . H42 . 0.974 no
C6 . N7 . 1.472(3) yes
C6 . C22 . 1.523(3) yes
C6 . H51 . 0.969 no
N7 . C8 . 1.401(3) yes
N7 . C11 . 1.394(3) yes
C8 . C9 . 1.478(3) yes
C8 . O12 . 1.220(3) yes
C9 . C10 . 1.386(3) yes
C9 . C14 . 1.394(3) yes
C10 . C11 . 1.487(3) yes
C10 . C17 . 1.371(3) yes
C11 . O13 . 1.216(3) yes
C14 . C15 . 1.395(3) yes
C14 . N18 . 1.399(3) yes
C15 . C16 . 1.390(4) yes
C15 . H181 . 0.922 no
C16 . C17 . 1.389(4) yes
C16 . H191 . 0.937 no
C17 . H201 . 0.923 no
N18 . C19 . 1.370(3) yes
N18 . H182 . 0.950 no
C19 . C20 . 1.509(3) yes
C19 . O21 . 1.212(3) yes
C20 . H171 . 0.956 no
C20 . H172 . 0.940 no
C20 . H173 . 0.979 no
C22 . C23 . 1.402(3) yes
C22 . C27 . 1.381(3) yes
C23 . C24 . 1.393(3) yes
C23 . H221 . 0.935 no
C24 . C25 . 1.405(4) yes
C24 . O28 . 1.371(3) yes
C25 . C26 . 1.384(4) yes
C25 . O31 . 1.373(3) yes
C26 . C27 . 1.390(4) yes
C26 . H301 . 0.919 no
C27 . H311 . 0.932 no
O28 . C29 . 1.440(3) yes
C29 . C30 . 1.513(4) yes
C29 . H251 . 0.996 no
C29 . H252 . 0.964 no
C30 . H261 . 0.938 no
C30 . H262 . 0.955 no
C30 . H263 . 0.955 no
O31 . C32 . 1.431(3) yes
C32 . H291 . 0.957 no
C32 . H292 . 1.001 no
C32 . H293 . 0.964 no
O40 . C42 . 1.230(10) yes
O41 . C42 . 1.340(9) yes
O41 . H411 . 0.950 no
C42 . C43 . 1.490(9) yes
C42 . H431 . 0.555 no
C43 . C43 8_665 1.389(8) yes
C43 . C44 . 1.359(5) yes
C43 . H431 . 0.976 no
C44 . C45 . 1.386(8) yes
C44 . N46 . 1.405(8) yes
C44 . H441 . 0.950 no
C45 . N46 8_665 1.382(9) yes
C45 . C45 8_665 1.380(17) yes
C45 . H451 . 0.950 no
N46 . N46 8_665 1.384(19) yes
N46 . H451 . 0.929 no

loop_
_geom_hbond_atom_site_label_D
_geom_hbond_site_symmetry_D
_geom_hbond_atom_site_label_H
_geom_hbond_site_symmetry_H
_geom_hbond_atom_site_label_A
_geom_hbond_site_symmetry_A
_geom_hbond_angle_DHA
_geom_hbond_distance_DH
_geom_hbond_distance_HA
_geom_hbond_distance_DA
_geom_hbond_publ_flag
C5 . H41 . O21 7_465 170 0.97 2.48 3.438(4) yes
C5 . H42 . O13 . 120 0.97 2.48 3.087(4) yes
C5 . H42 . O13 6_556 145 0.97 2.29 3.140(4) yes
C23 . H221 . O13 6_556 174 0.94 2.44 3.370(4) yes
C26 . H301 . O2 7_465 168 0.92 2.45 3.358(4) yes
C27 . H311 . O3 7_465 135 0.93 2.52 3.249(4) yes
C4 . H321 . O3 6_556 150 0.98 2.48 3.365(4) yes
C4 . H322 . O12 2_655 128 0.96 2.38 3.059(4) yes
C43 . H431 . O40 . 135 0.98 1.58 2.380(4) yes
C43 . H431 . O41 . 130 0.98 1.64 2.381(4) yes
O41 . H411 . O31 7_555 144 0.95 2.04 2.865(4) yes
N18 . H182 . O12 . 134 0.95 2.22 2.968(4) yes
